data_7107313
loop_
_publ_author_name
'Dejan-Kresimir Bucar'
'Arundhuti Sen'
'S. V. Santhana Mariappan'
L.R.MacGillivray

_publ_section_title
;
 A [2+2] cross-photodimerisation of photostable olefins via a
 three-component cocrystal solid solution
;
_journal_name_full Chem.Commun.
_journal_page_first 1790
_journal_paper_doi 10.1039/c2cc15453f
_journal_volume 48
_journal_year 2012
_chemical_formula_moiety 'C13 H10 Cl N'
_chemical_formula_sum 'C13 H10 Cl N'
_chemical_formula_weight 215.67
_space_group_IT_number 2
_symmetry_cell_setting triclinic
_symmetry_space_group_name_Hall '-P 1'
_symmetry_space_group_name_H-M 'P -1'
_atom_sites_solution_hydrogens geom
_atom_sites_solution_primary direct
_atom_sites_solution_secondary difmap
_audit_creation_date 2011-01-23T18:28:33-00:00
_audit_creation_method 'WinGX routine CIF_UPDATE'
_cell_angle_alpha 71.745(5)
_cell_angle_beta 76.746(6)
_cell_angle_gamma 62.801(5)
_cell_formula_units_Z 4
_cell_length_a 9.4815(10)
_cell_length_b 9.6019(12)
_cell_length_c 14.2885(18)
_cell_measurement_reflns_used 3523
_cell_measurement_temperature 298(2)
_cell_measurement_theta_max 25.35
_cell_measurement_theta_min 2.91
_cell_volume 1093.0(2)
_computing_cell_refinement 'HKL Scalepack (Otwinowski & Minor, 1997)'
_computing_data_collection 'Collect (Nonius BV, 1997-2000)'
_computing_data_reduction 'HKL Denzo, Scalepack (Otwinowski & Minor, 1997)'
_computing_molecular_graphics 'Mercury (Macrae, 2008)'
_computing_publication_material 'WinGX (Farrugia, 1999)'
_computing_structure_refinement 'SHELXL (Sheldrick, 2008)'
_computing_structure_solution 'SHELXS (Sheldrick, 2008)'
_diffrn_ambient_temperature 298(2)
_diffrn_detector_area_resol_mean 9
_diffrn_measured_fraction_theta_full 0.98
_diffrn_measured_fraction_theta_max 0.98
_diffrn_measurement_device_type KappaCCD
_diffrn_measurement_method 'CCD phi and omega scans'
_diffrn_radiation_monochromator graphite
_diffrn_radiation_type MoK\a
_diffrn_radiation_wavelength 0.71073
_diffrn_reflns_av_R_equivalents 0.0641
_diffrn_reflns_av_unetI/netI 0.093
_diffrn_reflns_limit_h_max 11
_diffrn_reflns_limit_h_min -11
_diffrn_reflns_limit_k_max 11
_diffrn_reflns_limit_k_min -11
_diffrn_reflns_limit_l_max 16
_diffrn_reflns_limit_l_min -16
_diffrn_reflns_number 6753
_diffrn_reflns_theta_full 24.99
_diffrn_reflns_theta_max 24.99
_diffrn_reflns_theta_min 2.99
_exptl_absorpt_coefficient_mu 0.312
_exptl_absorpt_correction_T_max 0.9754
_exptl_absorpt_correction_T_min 0.9345
_exptl_absorpt_correction_type multi-scan
_exptl_absorpt_process_details 'HKL Scalepack (Otwinowski & Minor, 1997)'
_exptl_crystal_colour colorless
_exptl_crystal_density_diffrn 1.311
_exptl_crystal_density_method 'not measured'
_exptl_crystal_description plate
_exptl_crystal_F_000 448
_exptl_crystal_size_max 0.22
_exptl_crystal_size_mid 0.18
_exptl_crystal_size_min 0.08
_refine_diff_density_max 0.412
_refine_diff_density_min -0.371
_refine_diff_density_rms 0.08
_refine_ls_extinction_method none
_refine_ls_goodness_of_fit_ref 1.061
_refine_ls_hydrogen_treatment constr
_refine_ls_matrix_type full
_refine_ls_number_parameters 293
_refine_ls_number_reflns 3773
_refine_ls_number_restraints 91
_refine_ls_restrained_S_all 1.051
_refine_ls_R_factor_all 0.2106
_refine_ls_R_factor_gt 0.1168
_refine_ls_shift/su_max 0.001
_refine_ls_shift/su_mean 0
_refine_ls_structure_factor_coef Fsqd
_refine_ls_weighting_details 'calc w=1/[\s^2^(Fo^2^)+(0.1737P)^2^+0.5511P] where P=(Fo^2^+2Fc^2^)/3'
_refine_ls_weighting_scheme calc
_refine_ls_wR_factor_gt 0.2928
_refine_ls_wR_factor_ref 0.3451
_reflns_number_gt 1760
_reflns_number_total 3773
_reflns_threshold_expression >2\s(I)
_cod_data_source_file c2cc15453f.txt
_cod_data_source_block Cl-PE
_cod_database_code 7107313

loop_
_space_group_symop_operation_xyz
'x, y, z'
'-x, -y, -z'

loop_
_atom_site_label
_atom_site_type_symbol
_atom_site_fract_x
_atom_site_fract_y
_atom_site_fract_z
_atom_site_U_iso_or_equiv
_atom_site_adp_type
_atom_site_occupancy
_atom_site_symmetry_multiplicity
_atom_site_calc_flag
_atom_site_refinement_flags
_atom_site_disorder_assembly
_atom_site_disorder_group
C1 C 0.3936(7) 0.6439(9) -0.4154(5) 0.093(2) Uani 1 1 d D C .
C2 C 0.3816(6) 0.6643(8) -0.3235(4) 0.0800(19) Uani 1 1 d D . .
C3 C 0.2342(6) 0.7536(7) -0.2797(4) 0.0732(17) Uani 1 1 d DU C .
C4 C 0.1057(6) 0.8191(8) -0.3351(4) 0.084(2) Uani 1 1 d D . .
C5 C 0.1313(7) 0.7900(8) -0.4264(5) 0.092(2) Uani 1 1 d D C .
C6 C 0.2117(7) 0.7704(7) -0.1758(4) 0.0853(19) Uani 1 1 d DU . .
C7 C 0.3156(7) 0.7265(7) -0.1194(5) 0.0764(17) Uani 1 1 d DU C .
C8 C 0.2970(8) 0.7368(7) -0.0156(5) 0.0724(16) Uani 1 1 d U C .
C9 C 0.4297(7) 0.6958(7) 0.0299(4) 0.0727(17) Uani 1 1 d D C .
C10 C 0.4164(7) 0.7064(7) 0.1233(5) 0.0728(17) Uani 1 1 d . C .
C11 C 0.2719(8) 0.7610(7) 0.1773(5) 0.0732(17) Uani 1 1 d . C .
C12 C 0.1351(8) 0.8016(8) 0.1331(5) 0.0839(19) Uani 1 1 d U C .
C13 C 0.1496(7) 0.7918(8) 0.0365(5) 0.0864(19) Uani 1 1 d DU C .
C14A C 0.1313(15) 0.4109(12) 0.8909(6) 0.066(2) Uani 0.625(6) 1 d PDU B 1
C14B C 0.143(3) 0.395(2) 0.9161(12) 0.066(2) Uani 0.375(6) 1 d PDU B 2
C15A C 0.158(4) 0.3873(10) 0.7981(8) 0.066(2) Uani 0.625(6) 1 d PDU B 1
C15B C 0.144(7) 0.418(2) 0.8169(13) 0.066(2) Uani 0.375(6) 1 d PD B 2
C16A C 0.249(2) 0.2321(9) 0.7840(5) 0.064(2) Uani 0.625(6) 1 d PD B 1
C16B C 0.224(4) 0.2849(17) 0.7754(10) 0.064(2) Uani 0.375(6) 1 d PD B 2
C17A C 0.3082(14) 0.1118(10) 0.8674(5) 0.068(2) Uani 0.625(6) 1 d PDU B 1
C17B C 0.303(3) 0.1380(17) 0.8391(11) 0.068(2) Uani 0.375(6) 1 d PDU B 2
C18A C 0.276(4) 0.1494(16) 0.9563(8) 0.076(3) Uani 0.625(6) 1 d PD B 1
C18B C 0.294(8) 0.129(3) 0.9370(14) 0.076(3) Uani 0.375(6) 1 d PD B 2
C19A C 0.2706(12) 0.1960(8) 0.6856(5) 0.069(3) Uani 0.625(6) 1 d PD B 1
C19B C 0.231(2) 0.3020(17) 0.6667(9) 0.069(3) Uani 0.375(6) 1 d PD B 2
C20A C 0.2238(11) 0.3043(10) 0.6041(4) 0.066(2) Uani 0.625(6) 1 d PD B 1
C20B C 0.265(2) 0.1884(17) 0.6231(10) 0.066(2) Uani 0.375(6) 1 d PD B 2
C21A C 0.2457(17) 0.2723(12) 0.5043(5) 0.066(3) Uani 0.625(6) 1 d PGD B 1
C21B C 0.246(3) 0.212(2) 0.5172(8) 0.066(3) Uani 0.375(6) 1 d PGD B 2
C22A C 0.2012(18) 0.4077(11) 0.4257(6) 0.069(3) Uani 0.625(6) 1 d PG B 1
C22B C 0.196(3) 0.363(2) 0.4508(9) 0.069(3) Uani 0.375(6) 1 d PG B 2
C23A C 0.2022(15) 0.3913(10) 0.3322(5) 0.078(2) Uani 0.625(6) 1 d PGDU B 1
C23B C 0.212(3) 0.3739(19) 0.3498(9) 0.078(2) Uani 0.375(6) 1 d PGDU B 2
C24A C 0.2477(10) 0.2395(11) 0.3174(5) 0.0657(18) Uani 0.625(6) 1 d PGD B 1
C24B C 0.2795(18) 0.235(2) 0.3152(9) 0.0657(18) Uani 0.375(6) 1 d PGD B 2
C25A C 0.2922(15) 0.1041(10) 0.3961(6) 0.072(3) Uani 0.625(6) 1 d PGD B 1
C25B C 0.330(3) 0.0841(19) 0.3816(12) 0.072(3) Uani 0.375(6) 1 d PGD B 2
C26A C 0.2912(17) 0.1205(11) 0.4895(5) 0.076(3) Uani 0.625(6) 1 d PG B 1
C26B C 0.313(3) 0.073(2) 0.4826(11) 0.076(3) Uani 0.375(6) 1 d PG B 2
H1 H 0.4943 0.5843 -0.4431 0.112 Uiso 1 1 calc R . .
H2 H 0.4719 0.6184 -0.2901 0.096 Uiso 1 1 calc R C .
H4 H 0.0039 0.8817 -0.3103 0.1 Uiso 1 1 calc R C .
H5 H 0.0435 0.8346 -0.4619 0.11 Uiso 1 1 calc R . .
H6 H 0.1066 0.8199 -0.1498 0.102 Uiso 1 1 calc R A .
H7 H 0.4204 0.6804 -0.1469 0.092 Uiso 1 1 calc R C .
H9 H 0.5302 0.6602 -0.005 0.087 Uiso 1 1 calc R C .
H10 H 0.5082 0.6757 0.1519 0.087 Uiso 1 1 calc R C .
H12 H 0.0351 0.835 0.169 0.101 Uiso 1 1 calc R C .
H13 H 0.0589 0.8227 0.0067 0.104 Uiso 1 1 calc R C .
H14A H 0.0699 0.5156 0.8984 0.08 Uiso 0.625(6) 1 calc PR B 1
H14B H 0.0849 0.4849 0.9427 0.08 Uiso 0.375(6) 1 calc PR B 2
H15A H 0.1154 0.4735 0.745 0.08 Uiso 0.625(6) 1 calc PR B 1
H15B H 0.0914 0.5202 0.7777 0.08 Uiso 0.375(6) 1 calc PR B 2
H17A H 0.3697 0.0057 0.8625 0.082 Uiso 0.625(6) 1 calc PR B 1
H17B H 0.362 0.0459 0.8149 0.082 Uiso 0.375(6) 1 calc PR B 2
H18A H 0.3196 0.0665 1.0106 0.091 Uiso 0.625(6) 1 calc PR B 1
H18B H 0.3424 0.0281 0.9786 0.091 Uiso 0.375(6) 1 calc PR B 2
H19A H 0.3211 0.0884 0.6826 0.083 Uiso 0.625(6) 1 calc PR B 1
H19B H 0.2073 0.4051 0.6261 0.083 Uiso 0.375(6) 1 calc PR B 2
H20A H 0.172 0.4114 0.608 0.079 Uiso 0.625(6) 1 calc PR B 1
H20B H 0.3061 0.0827 0.661 0.079 Uiso 0.375(6) 1 calc PR B 2
H22A H 0.1708 0.5093 0.4355 0.082 Uiso 0.625(6) 1 calc PR B 1
H22B H 0.1507 0.4562 0.474 0.082 Uiso 0.375(6) 1 calc PR B 2
H23A H 0.1725 0.4819 0.2796 0.093 Uiso 0.625(6) 1 calc PR B 1
H23B H 0.179 0.4746 0.3054 0.093 Uiso 0.375(6) 1 calc PR B 2
H25A H 0.3226 0.0025 0.3862 0.086 Uiso 0.625(6) 1 calc PR B 1
H25B H 0.3745 -0.0091 0.3585 0.086 Uiso 0.375(6) 1 calc PR B 2
H26A H 0.3209 0.0299 0.5421 0.091 Uiso 0.625(6) 1 calc PR B 1
H26B H 0.3462 -0.0275 0.527 0.091 Uiso 0.375(6) 1 calc PR B 2
N1 N 0.2713(7) 0.7033(8) -0.4686(4) 0.0931(18) Uani 1 1 d D . .
N2A N 0.186(4) 0.2967(16) 0.9713(8) 0.072(3) Uani 0.625(6) 1 d PD B 1
N2B N 0.220(7) 0.256(3) 0.9775(14) 0.072(3) Uani 0.375(6) 1 d PD B 2
Cl1 Cl 0.2576(2) 0.7694(2) 0.29823(13) 0.0982(8) Uani 1 1 d . C .
Cl2A Cl 0.261(2) 0.2177(17) 0.1990(5) 0.094(2) Uani 0.625(6) 1 d PD B 1
Cl2B Cl 0.274(4) 0.249(3) 0.1917(10) 0.094(2) Uani 0.375(6) 1 d PD B 2

loop_
_atom_site_aniso_label
_atom_site_aniso_U_11
_atom_site_aniso_U_22
_atom_site_aniso_U_33
_atom_site_aniso_U_23
_atom_site_aniso_U_13
_atom_site_aniso_U_12
C1 0.079(5) 0.122(6) 0.091(5) -0.046(5) -0.001(4) -0.043(4)
C2 0.068(4) 0.085(5) 0.089(5) -0.022(4) -0.017(3) -0.028(4)
C3 0.079(4) 0.067(4) 0.084(4) -0.023(3) -0.002(3) -0.038(3)
C4 0.059(4) 0.085(5) 0.105(6) -0.016(4) -0.015(4) -0.029(3)
C5 0.095(6) 0.102(6) 0.084(5) -0.006(4) -0.030(4) -0.047(5)
C6 0.095(5) 0.077(5) 0.091(4) -0.029(4) -0.011(4) -0.036(4)
C7 0.078(4) 0.079(4) 0.084(4) -0.019(4) -0.014(3) -0.040(4)
C8 0.082(4) 0.067(4) 0.075(3) -0.007(3) -0.014(3) -0.042(3)
C9 0.071(4) 0.077(4) 0.073(4) -0.018(3) -0.007(3) -0.033(3)
C10 0.067(4) 0.073(4) 0.076(4) -0.015(3) -0.008(3) -0.028(3)
C11 0.082(4) 0.063(4) 0.081(4) -0.020(3) 0.001(4) -0.038(3)
C12 0.067(4) 0.084(5) 0.101(4) -0.020(4) 0.000(4) -0.038(4)
C13 0.070(3) 0.090(5) 0.104(4) -0.017(4) -0.021(3) -0.037(4)
C14A 0.067(2) 0.067(2) 0.066(3) -0.0161(14) -0.0074(14) -0.0278(15)
C14B 0.067(2) 0.067(2) 0.066(3) -0.0161(14) -0.0074(14) -0.0278(15)
C15A 0.068(7) 0.062(6) 0.072(5) -0.024(4) -0.006(7) -0.026(7)
C15B 0.068(7) 0.062(6) 0.072(5) -0.024(4) -0.006(7) -0.026(7)
C16A 0.055(7) 0.071(8) 0.075(5) -0.024(5) -0.006(4) -0.031(7)
C16B 0.055(7) 0.071(8) 0.075(5) -0.024(5) -0.006(4) -0.031(7)
C17A 0.068(2) 0.068(2) 0.068(3) -0.0158(15) -0.0076(14) -0.0286(15)
C17B 0.068(2) 0.068(2) 0.068(3) -0.0158(15) -0.0076(14) -0.0286(15)
C18A 0.088(10) 0.068(6) 0.076(7) -0.017(5) -0.014(9) -0.035(6)
C18B 0.088(10) 0.068(6) 0.076(7) -0.017(5) -0.014(9) -0.035(6)
C19A 0.081(6) 0.052(6) 0.084(7) -0.031(6) -0.002(5) -0.030(6)
C19B 0.081(6) 0.052(6) 0.084(7) -0.031(6) -0.002(5) -0.030(6)
C20A 0.068(6) 0.060(6) 0.077(6) -0.017(6) -0.012(5) -0.030(6)
C20B 0.068(6) 0.060(6) 0.077(6) -0.017(6) -0.012(5) -0.030(6)
C21A 0.065(4) 0.083(11) 0.073(6) -0.015(6) 0.000(4) -0.055(7)
C21B 0.065(4) 0.083(11) 0.073(6) -0.015(6) 0.000(4) -0.055(7)
C22A 0.082(5) 0.077(8) 0.060(7) -0.013(6) 0.012(5) -0.055(6)
C22B 0.082(5) 0.077(8) 0.060(7) -0.013(6) 0.012(5) -0.055(6)
C23A 0.077(2) 0.078(2) 0.078(2) -0.0179(14) -0.0083(13) -0.0327(15)
C23B 0.077(2) 0.078(2) 0.078(2) -0.0179(14) -0.0083(13) -0.0327(15)
C24A 0.045 0.094(5) 0.066(4) -0.013(4) 0.004(3) -0.044(3)
C24B 0.045 0.094(5) 0.066(4) -0.013(4) 0.004(3) -0.044(3)
C25A 0.043(7) 0.074(5) 0.088(6) -0.034(4) 0.020(5) -0.020(4)
C25B 0.043(7) 0.074(5) 0.088(6) -0.034(4) 0.020(5) -0.020(4)
C26A 0.067(6) 0.077(8) 0.075(5) -0.021(5) -0.004(4) -0.023(7)
C26B 0.067(6) 0.077(8) 0.075(5) -0.021(5) -0.004(4) -0.023(7)
N1 0.097(5) 0.121(5) 0.073(4) -0.033(3) -0.004(3) -0.051(4)
N2A 0.072(14) 0.064(9) 0.080(4) -0.015(5) -0.013(4) -0.027(8)
N2B 0.072(14) 0.064(9) 0.080(4) -0.015(5) -0.013(4) -0.027(8)
Cl1 0.1238(16) 0.0983(14) 0.0813(13) -0.0338(10) 0.0015(10) -0.0512(12)
Cl2A 0.099(3) 0.128(5) 0.0740(16) -0.033(2) 0.0080(19) -0.066(4)
Cl2B 0.099(3) 0.128(5) 0.0740(16) -0.033(2) 0.0080(19) -0.066(4)

loop_
_atom_type_symbol
_atom_type_description
_atom_type_scat_dispersion_real
_atom_type_scat_dispersion_imag
_atom_type_scat_source
C C 0.0033 0.0016 'International Tables Vol C Tables 4.2.6.8 and 6.1.1.4'
H H 0 0 'International Tables Vol C Tables 4.2.6.8 and 6.1.1.4'
N N 0.0061 0.0033 'International Tables Vol C Tables 4.2.6.8 and 6.1.1.4'
Cl Cl 0.1484 0.1585 'International Tables Vol C Tables 4.2.6.8 and 6.1.1.4'

loop_
_geom_angle_atom_site_label_1
_geom_angle_atom_site_label_2
_geom_angle_atom_site_label_3
_geom_angle
C1 C2 C3 119.7(5)
C2 C3 C4 116.4(4)
C2 C3 C6 122.1(4)
C4 C3 C6 121.5(4)
C5 C4 C3 119.0(4)
C5 N1 C1 115.1(4)
C6 C7 C8 129.8(6)
C7 C6 C3 128.6(5)
C8 C13 C12 120.4(6)
C9 C10 C11 121.8(6)
C9 C8 C7 120.1(5)
C10 C11 C12 117.9(6)
C10 C11 Cl1 121.1(5)
C10 C9 C8 121.5(6)
C12 C11 Cl1 121.0(5)
C13 C12 C11 120.0(6)
C13 C8 C7 121.4(5)
C13 C8 C9 118.4(6)
C14A C15A C16A 119.0(4)
C14A N2A C18A 115.1(5)
C14B C15B C16B 118.9(5)
C14B N2B C18B 115.1(5)
C15A C16A C19A 121.4(4)
C15B C16B C19B 121.5(4)
C17A C16A C15A 116.4(4)
C17A C16A C19A 122.0(4)
C17B C16B C15B 116.4(4)
C17B C16B C19B 122.0(4)
C18A C17A C16A 119.7(5)
C18B C17B C16B 119.7(5)
C19A C20A C21A 126.1(8)
C19B C20B C21B 125.8(15)
C20A C19A C16A 124.8(6)
C20B C19B C16B 127.1(13)
C21B C22B C23B 120
C22A C21A C20A 115.9(6)
C22A C21A C26A 120
C22A C23A C24A 120
C22B C21B C20B 123.1(11)
C22B C21B C26B 120
C22B C23B C24B 120
C23A C22A C21A 120
C23A C24A Cl2A 119.9
C23B C24B Cl2B 119.66(14)
C24A C25A C26A 120
C25A C24A C23A 120
C25A C24A Cl2A 119.9
C25A C26A C21A 120
C25B C24B C23B 120
C25B C24B Cl2B 119.66(14)
C25B C26B C21B 120
C26A C21A C20A 123.8(6)
C26B C21B C20B 115.6(12)
C26B C25B C24B 120
N1 C1 C2 124.6(5)
N1 C5 C4 125.3(5)
N2A C14A C15A 125.2(5)
N2A C18A C17A 124.6(5)
N2B C14B C15B 125.2(5)
N2B C18B C17B 124.5(5)

loop_
_geom_bond_atom_site_label_1
_geom_bond_atom_site_label_2
_geom_bond_distance
C1 N1 1.333(6)
C2 C1 1.359(6)
C3 C2 1.385(6)
C3 C4 1.392(6)
C5 C4 1.363(6)
C6 C3 1.500(8)
C6 C7 1.253(7)
C7 C8 1.482(9)
C9 C8 1.387(8)
C10 C11 1.363(8)
C10 C9 1.342(8)
C12 C11 1.411(9)
C12 C13 1.385(9)
C13 C8 1.371(8)
C14A C15A 1.363(6)
C14B C15B 1.363(6)
C16A C15A 1.392(6)
C16A C17A 1.385(6)
C16B C15B 1.392(6)
C16B C17B 1.385(6)
C17A C18A 1.359(6)
C17B C18B 1.360(6)
C18A N2A 1.333(6)
C18B N2B 1.333(6)
C19A C16A 1.4996(9)
C19A C20A 1.3000(9)
C19B C16B 1.4995(9)
C19B C20B 1.3000(9)
C20A C21A 1.4999
C20B C21B 1.4999
C21A C22A 1.39
C21A C26A 1.39
C21B C22B 1.39
C21B C26B 1.39
C22A C23A 1.39
C22B C23B 1.39
C23A C24A 1.39
C23B C24B 1.39
C24A C25A 1.39
C24A Cl2A 1.7397(10)
C24B C25B 1.39
C24B Cl2B 1.7398(11)
C25A C26A 1.39
C25B C26B 1.39
N1 C5 1.325(6)
N2A C14A 1.325(6)
N2B C14B 1.325(6)
Cl1 C11 1.727(7)
